data_1572309
loop_
_publ_author_name
'Cao, Yangyang'
'Xu, Zhenzhen'
'Zhao, Xinyuqi'
'Yang, Yong'
'Liu, Haoran'
'Wang, Pingyang'
'Yu, Miao'
'Li, Hao'
'Fu, Hongbing'

_publ_section_title
;
 Reversible switching from fluorescence to room temperature
 phosphorescence amplified by exciton-vibration coupling through
 pressure-induced tiny packing changes.
;
_journal_issue 34
_journal_name_full 'Chemical science'
_journal_page_first 13930
_journal_page_last 13936
_journal_paper_doi 10.1039/d4sc02867h
_journal_volume 15
_journal_year 2024
_chemical_formula_moiety 'C39 H17 B F10 N2 O2'
_chemical_formula_sum 'C39 H17 B F10 N2 O2'
_chemical_formula_weight 746.35
_space_group_crystal_system triclinic
_space_group_IT_number 2
_space_group_name_Hall '-P 1'
_space_group_name_H-M_alt 'P -1'
_atom_sites_solution_hydrogens geom
_atom_sites_solution_primary dual
_audit_creation_date 2023-06-06
_audit_creation_method
;
Olex2 1.5-beta
(compiled 2022.04.07 svn.rca3783a0 for OlexSys, GUI svn.r6439)
;
_audit_update_record
;
2024-02-28 deposited with the CCDC.	2024-07-29 downloaded from the CCDC.
;
_cell_angle_alpha 77.015(5)
_cell_angle_beta 77.796(4)
_cell_angle_gamma 81.704(4)
_cell_formula_units_Z 4
_cell_length_a 11.1573(5)
_cell_length_b 15.7640(9)
_cell_length_c 20.1788(10)
_cell_measurement_reflns_used 8663
_cell_measurement_temperature 150.01(19)
_cell_measurement_theta_max 28.5040
_cell_measurement_theta_min 2.5250
_cell_volume 3362.7(3)
_computing_cell_refinement 'CrysAlisPro 1.171.38.43f (Rigaku OD, 2015)'
_computing_data_collection 'CrysAlisPro 1.171.38.43f (Rigaku OD, 2015)'
_computing_data_reduction 'CrysAlisPro 1.171.38.43f (Rigaku OD, 2015)'
_computing_molecular_graphics 'Olex2 1.5-beta (Dolomanov et al., 2009)'
_computing_publication_material 'Olex2 1.5-beta (Dolomanov et al., 2009)'
_computing_structure_refinement 'SHELXL 2018/3 (Sheldrick, 2015)'
_computing_structure_solution 'SHELXT 2018/2 (Sheldrick, 2018)'
_diffrn_ambient_environment N~2~
_diffrn_ambient_temperature 150.01(19)
_diffrn_detector 'CCD plate'
_diffrn_detector_area_resol_mean 5.2684
_diffrn_detector_type AtlasS2
_diffrn_measured_fraction_theta_full 0.999
_diffrn_measured_fraction_theta_max 0.999
_diffrn_measurement_details
;
List of Runs (angles in degrees, time in seconds):

  # Type    Start    End  Width  t~exp~   \w     \q     \k     \f   Frames
#--------------------------------------------------------------------------
  1  \w    -12.00  74.00   1.00    4.00    --   11.90  57.00 -30.00   86
  2  \w    -11.00  85.00   1.00    4.00    --   11.90  57.00-180.00   96
  3  \w     53.00 100.00   1.00    4.00    --   11.90 178.00   0.00   47
  4  \w    -54.00  39.00   1.00    4.00    --   11.90 -57.00  30.00   93
;
_diffrn_measurement_device 'four-circle diffractometer'
_diffrn_measurement_device_type 'SuperNova, Dual, Cu at zero, AtlasS2'
_diffrn_measurement_method '\w scans'
_diffrn_orient_matrix_type 'CrysAlisPro convention (1999,Acta A55,543-557)'
_diffrn_orient_matrix_UB_11 -0.0014657000
_diffrn_orient_matrix_UB_12 0.0129578000
_diffrn_orient_matrix_UB_13 -0.0358558000
_diffrn_orient_matrix_UB_21 0.0111203000
_diffrn_orient_matrix_UB_22 -0.0444569000
_diffrn_orient_matrix_UB_23 -0.0032683000
_diffrn_orient_matrix_UB_31 -0.0644121000
_diffrn_orient_matrix_UB_32 -0.0031819000
_diffrn_orient_matrix_UB_33 0.0071681000
_diffrn_radiation_monochromator mirror
_diffrn_radiation_probe x-ray
_diffrn_radiation_type 'Mo K\a'
_diffrn_radiation_wavelength 0.71073
_diffrn_reflns_av_R_equivalents 0.0333
_diffrn_reflns_av_unetI/netI 0.0526
_diffrn_reflns_Laue_measured_fraction_full 0.999
_diffrn_reflns_Laue_measured_fraction_max 0.999
_diffrn_reflns_limit_h_max 13
_diffrn_reflns_limit_h_min -13
_diffrn_reflns_limit_k_max 18
_diffrn_reflns_limit_k_min -18
_diffrn_reflns_limit_l_max 21
_diffrn_reflns_limit_l_min -23
_diffrn_reflns_number 24932
_diffrn_reflns_point_group_measured_fraction_full 0.999
_diffrn_reflns_point_group_measured_fraction_max 0.999
_diffrn_reflns_theta_full 24.997
_diffrn_reflns_theta_max 24.997
_diffrn_reflns_theta_min 2.108
_diffrn_source 'micro-focus sealed X-ray tube'
_diffrn_source_type 'SuperNova (Mo) X-ray Source'
_exptl_absorpt_coefficient_mu 0.129
_exptl_absorpt_correction_T_max 1.00000
_exptl_absorpt_correction_T_min 0.85572
_exptl_absorpt_correction_type multi-scan
_exptl_absorpt_process_details
;
CrysAlisPro 1.171.38.43f (Rigaku Oxford Diffraction, 2015)
Empirical absorption correction using spherical harmonics,
 implemented in SCALE3 ABSPACK scaling algorithm.
;
_exptl_crystal_colour 'light colourless'
_exptl_crystal_density_diffrn 1.474
_exptl_crystal_description block
_exptl_crystal_F_000 1504
_exptl_crystal_size_max 0.15
_exptl_crystal_size_mid 0.12
_exptl_crystal_size_min 0.1
_refine_diff_density_max 0.160
_refine_diff_density_min -0.247
_refine_diff_density_rms 0.043
_refine_ls_extinction_method none
_refine_ls_goodness_of_fit_ref 1.024
_refine_ls_hydrogen_treatment constr
_refine_ls_matrix_type full
_refine_ls_number_parameters 973
_refine_ls_number_reflns 11837
_refine_ls_number_restraints 7
_refine_ls_restrained_S_all 1.025
_refine_ls_R_factor_all 0.0655
_refine_ls_R_factor_gt 0.0449
_refine_ls_shift/su_max 0.001
_refine_ls_shift/su_mean 0.000
_refine_ls_structure_factor_coef Fsqd
_refine_ls_weighting_details 'w=1/[\s^2^(Fo^2^)+(0.0499P)^2^+0.1935P] where P=(Fo^2^+2Fc^2^)/3'
_refine_ls_weighting_scheme calc
_refine_ls_wR_factor_gt 0.1017
_refine_ls_wR_factor_ref 0.1150
_reflns_Friedel_coverage 0.000
_reflns_number_gt 8650
_reflns_number_total 11837
_reflns_threshold_expression 'I > 2\s(I)'
_cod_data_source_file d4sc02867h3.cif
_cod_data_source_block arbfo
_cod_depositor_comments 'Adding full bibliography for 1572309--1572310.cif.'
_cod_database_code 1572309
_shelx_shelxl_version_number 2018/3
_shelx_space_group_comment
;
The symmetry employed for this shelxl refinement is uniquely defined
by the following loop, which should always be used as a source of
symmetry information in preference to the above space-group names.
They are only intended as comments.
;
_olex2_refinement_description
;
1. Fixed Uiso
 At 1.2 times of:
  All C(H) groups
2. Rigid bond restraints
 F15, C72
 with sigma for 1-2 distances of 0.01 and sigma for 1-3 distances of 0.01
3. Uiso/Uaniso restraints and constraints
F15 \\sim C72: within 2A with sigma of 0.003 and sigma for terminal atoms of
0.006 within 2A
4.a Aromatic/amide H refined with riding coordinates:
 C2(H2), C3(H3), C4(H4), C5(H5), C8(H8), C9(H9), C10(H10), C11(H11), C14(H14),
 C17(H17), C18(H18), C19(H19), C20(H20), C23(H23), C24(H24), C25(H25), C26(H26),
  C41(H41), C42(H42), C43(H43), C44(H44), C47(H47), C48(H48), C49(H49),
 C50(H50), C53(H53), C56(H56), C57(H57), C58(H58), C59(H59), C63(H63), C64(H64),
  C65(H65), C66(H66)
;
_smtbx_masks_void_probe_radius 1.2
_smtbx_masks_void_truncation_radius 1.2
_olex2_date_sample_data_collection 2023-06-06
_olex2_submission_special_instructions 'No special instructions were received'
_oxdiff_exptl_absorpt_empirical_details
;
Empirical correction (ABSPACK) includes:
- Absorption correction using spherical harmonics
- Frame scaling
;
_oxdiff_exptl_absorpt_empirical_full_max 1.222
_oxdiff_exptl_absorpt_empirical_full_min 0.702

loop_
_space_group_symop_operation_xyz
'x, y, z'
'-x, -y, -z'

loop_
_atom_site_label
_atom_site_type_symbol
_atom_site_fract_x
_atom_site_fract_y
_atom_site_fract_z
_atom_site_U_iso_or_equiv
_atom_site_adp_type
_atom_site_occupancy
_atom_site_site_symmetry_order
_atom_site_calc_flag
_atom_site_refinement_flags_posn
_atom_site_refinement_flags_adp
_atom_site_refinement_flags_occupancy
_atom_site_disorder_assembly
_atom_site_disorder_group
F1 F 0.65444(11) 0.73359(7) 0.12411(6) 0.0460(3) Uani 1 1 d . . . . .
F2 F 0.54828(13) 0.85102(9) 0.03317(7) 0.0599(4) Uani 1 1 d . . . . .
F3 F 0.40854(14) 0.99588(9) 0.07027(8) 0.0757(5) Uani 1 1 d . . . . .
F4 F 0.38147(14) 1.01967(8) 0.20264(8) 0.0741(5) Uani 1 1 d . . . . .
F5 F 0.48666(11) 0.90139(8) 0.29577(7) 0.0501(3) Uani 1 1 d . . . . .
F6 F 0.84304(13) 0.84420(9) 0.20608(8) 0.0658(4) Uani 1 1 d . . . . .
F7 F 0.97527(14) 0.92938(11) 0.26161(10) 0.0905(6) Uani 1 1 d . . . . .
F8 F 0.92020(13) 0.93016(8) 0.39941(10) 0.0772(5) Uani 1 1 d . . . . .
F9 F 0.73271(15) 0.84006(9) 0.48089(8) 0.0726(5) Uani 1 1 d . . . . .
F10 F 0.59906(12) 0.75797(8) 0.42712(7) 0.0516(3) Uani 1 1 d . . . . .
O1 O 0.54146(11) 0.69901(8) 0.32794(7) 0.0302(3) Uani 1 1 d . . . . .
O2 O 0.73269(11) 0.67552(8) 0.24705(7) 0.0310(3) Uani 1 1 d . . . . .
N1 N 0.39560(13) 0.60554(10) 0.35809(9) 0.0319(4) Uani 1 1 d . . . . .
N2 N 0.77928(14) 0.55753(10) 0.19811(9) 0.0328(4) Uani 1 1 d . . . . .
C1 C 0.29831(17) 0.66558(13) 0.38624(10) 0.0334(5) Uani 1 1 d . . . . .
C2 C 0.29766(19) 0.75285(14) 0.38872(12) 0.0435(6) Uani 1 1 d . . . . .
H2 H 0.368856 0.783090 0.370005 0.052 Uiso 1 1 calc R U . . .
C3 C 0.18843(19) 0.79429(15) 0.41975(13) 0.0498(6) Uani 1 1 d . . . . .
H3 H 0.185323 0.854041 0.422291 0.060 Uiso 1 1 calc R U . . .
C4 C 0.0836(2) 0.75058(16) 0.44718(13) 0.0541(7) Uani 1 1 d . . . . .
H4 H 0.010490 0.780585 0.468261 0.065 Uiso 1 1 calc R U . . .
C5 C 0.08523(19) 0.66451(16) 0.44394(12) 0.0488(6) Uani 1 1 d . . . . .
H5 H 0.013459 0.634820 0.462343 0.059 Uiso 1 1 calc R U . . .
C6 C 0.19399(17) 0.62070(14) 0.41318(11) 0.0365(5) Uani 1 1 d . . . . .
C7 C 0.22535(17) 0.53086(14) 0.40531(11) 0.0357(5) Uani 1 1 d . . . . .
C8 C 0.1594(2) 0.45766(15) 0.42644(12) 0.0452(6) Uani 1 1 d . . . . .
H8 H 0.074311 0.463499 0.446517 0.054 Uiso 1 1 calc R U . . .
C9 C 0.2187(2) 0.37679(16) 0.41791(12) 0.0464(6) Uani 1 1 d . . . . .
H9 H 0.174050 0.326839 0.431558 0.056 Uiso 1 1 calc R U . . .
C10 C 0.3436(2) 0.36791(14) 0.38948(12) 0.0444(6) Uani 1 1 d . . . . .
H10 H 0.383773 0.311434 0.385407 0.053 Uiso 1 1 calc R U . . .
C11 C 0.41119(19) 0.44045(13) 0.36675(11) 0.0385(5) Uani 1 1 d . . . . .
H11 H 0.496555 0.434064 0.347390 0.046 Uiso 1 1 calc R U . . .
C12 C 0.35000(17) 0.52188(13) 0.37330(10) 0.0325(5) Uani 1 1 d . . . . .
C13 C 0.50586(16) 0.62858(12) 0.31692(10) 0.0285(4) Uani 1 1 d . . . . .
C14 C 0.57529(17) 0.58225(12) 0.26848(10) 0.0298(5) Uani 1 1 d . . . . .
H14 H 0.543080 0.536476 0.256284 0.036 Uiso 1 1 calc R U . . .
C15 C 0.69373(17) 0.60491(12) 0.23828(10) 0.0288(4) Uani 1 1 d . . . . .
C16 C 0.77952(18) 0.46726(13) 0.19499(11) 0.0333(5) Uani 1 1 d . . . . .
C17 C 0.7074(2) 0.40368(13) 0.23593(12) 0.0439(6) Uani 1 1 d . . . . .
H17 H 0.642348 0.417318 0.271905 0.053 Uiso 1 1 calc R U . . .
C18 C 0.7327(2) 0.31906(14) 0.22299(13) 0.0498(6) Uani 1 1 d . . . . .
H18 H 0.684286 0.274455 0.250529 0.060 Uiso 1 1 calc R U . . .
C19 C 0.8280(2) 0.29907(16) 0.17029(14) 0.0548(7) Uani 1 1 d . . . . .
H19 H 0.842336 0.241441 0.161376 0.066 Uiso 1 1 calc R U . . .
C20 C 0.9017(2) 0.36217(15) 0.13085(13) 0.0496(6) Uani 1 1 d . . . . .
H20 H 0.967633 0.347974 0.095498 0.060 Uiso 1 1 calc R U . . .
C21 C 0.87850(18) 0.44692(14) 0.14339(11) 0.0387(5) Uani 1 1 d . . . . .
C22 C 0.94399(18) 0.52357(15) 0.11506(11) 0.0384(5) Uani 1 1 d . . . . .
C23 C 1.05031(19) 0.53847(17) 0.06488(13) 0.0508(6) Uani 1 1 d . . . . .
H23 H 1.091869 0.493347 0.041699 0.061 Uiso 1 1 calc R U . . .
C24 C 1.0939(2) 0.61887(18) 0.04949(13) 0.0548(7) Uani 1 1 d . . . . .
H24 H 1.166081 0.629469 0.015375 0.066 Uiso 1 1 calc R U . . .
C25 C 1.03351(19) 0.68520(17) 0.08342(12) 0.0490(6) Uani 1 1 d . . . . .
H25 H 1.065229 0.740497 0.072004 0.059 Uiso 1 1 calc R U . . .
C26 C 0.92778(18) 0.67217(15) 0.13361(12) 0.0423(5) Uani 1 1 d . . . . .
H26 H 0.886410 0.717752 0.156330 0.051 Uiso 1 1 calc R U . . .
C27 C 0.88480(17) 0.59069(13) 0.14939(10) 0.0334(5) Uani 1 1 d . . . . .
C28 C 0.57789(17) 0.81202(12) 0.21479(11) 0.0326(5) Uani 1 1 d . . . . .
C29 C 0.58949(18) 0.80385(13) 0.14676(11) 0.0359(5) Uani 1 1 d . . . . .
C30 C 0.5352(2) 0.86440(14) 0.09797(12) 0.0426(5) Uani 1 1 d . . . . .
C31 C 0.4641(2) 0.93693(14) 0.11666(13) 0.0501(6) Uani 1 1 d . . . . .
C32 C 0.4492(2) 0.94834(14) 0.18356(14) 0.0489(6) Uani 1 1 d . . . . .
C33 C 0.50524(19) 0.88647(13) 0.23030(12) 0.0391(5) Uani 1 1 d . . . . .
C34 C 0.71522(17) 0.79552(12) 0.31348(11) 0.0319(5) Uani 1 1 d . . . . .
C35 C 0.8120(2) 0.84200(14) 0.27533(13) 0.0460(6) Uani 1 1 d . . . . .
C36 C 0.8815(2) 0.88682(15) 0.30247(17) 0.0555(7) Uani 1 1 d . . . . .
C37 C 0.8541(2) 0.88696(14) 0.37200(17) 0.0532(7) Uani 1 1 d . . . . .
C38 C 0.7597(2) 0.84197(14) 0.41236(13) 0.0442(6) Uani 1 1 d . . . . .
C39 C 0.69188(18) 0.79862(12) 0.38302(12) 0.0356(5) Uani 1 1 d . . . . .
B1 B 0.6412(2) 0.74467(14) 0.27540(12) 0.0308(5) Uani 1 1 d . . . . .
F11 F 0.85646(12) 0.86246(8) 0.59806(7) 0.0576(4) Uani 1 1 d . . . . .
F12 F 0.70956(16) 0.98989(9) 0.53762(8) 0.0745(5) Uani 1 1 d . . . . .
F13 F 0.46694(15) 1.01548(9) 0.59456(9) 0.0822(5) Uani 1 1 d . . . . .
F14 F 0.37727(12) 0.91483(10) 0.71923(10) 0.0829(5) Uani 1 1 d . . . . .
F15 F 0.52547(11) 0.79003(8) 0.78409(8) 0.0594(4) Uani 1 1 d . U . . .
F16 F 0.86606(12) 0.90411(8) 0.73933(7) 0.0516(3) Uani 1 1 d . . . . .
F17 F 0.87979(16) 0.96402(10) 0.85086(9) 0.0817(5) Uani 1 1 d . . . . .
F18 F 0.83868(15) 0.85965(10) 0.97957(8) 0.0753(5) Uani 1 1 d . . . . .
F19 F 0.78215(12) 0.69308(9) 0.99366(7) 0.0537(3) Uani 1 1 d . . . . .
F20 F 0.76174(11) 0.63357(7) 0.88552(6) 0.0452(3) Uani 1 1 d . . . . .
O3 O 0.71755(10) 0.65740(8) 0.75559(7) 0.0296(3) Uani 1 1 d . . . . .
O4 O 0.90315(11) 0.72237(8) 0.68914(7) 0.0302(3) Uani 1 1 d . . . . .
N3 N 0.71475(13) 0.51181(10) 0.79635(8) 0.0312(4) Uani 1 1 d . . . . .
N4 N 1.08019(13) 0.64234(9) 0.65750(8) 0.0303(4) Uani 1 1 d . . . . .
C40 C 0.60148(16) 0.51637(13) 0.84641(10) 0.0334(5) Uani 1 1 d . . . . .
C41 C 0.52448(17) 0.58832(15) 0.86417(11) 0.0439(6) Uani 1 1 d . . . . .
H41 H 0.541658 0.646316 0.842106 0.053 Uiso 1 1 calc R U . . .
C42 C 0.42134(19) 0.57205(17) 0.91551(13) 0.0525(7) Uani 1 1 d . . . . .
H42 H 0.366948 0.620197 0.928523 0.063 Uiso 1 1 calc R U . . .
C43 C 0.3950(2) 0.48788(18) 0.94844(13) 0.0576(7) Uani 1 1 d . . . . .
H43 H 0.323717 0.479242 0.983557 0.069 Uiso 1 1 calc R U . . .
C44 C 0.4718(2) 0.41665(17) 0.93044(13) 0.0518(6) Uani 1 1 d . . . . .
H44 H 0.453801 0.358834 0.952593 0.062 Uiso 1 1 calc R U . . .
C45 C 0.57663(18) 0.43101(14) 0.87903(11) 0.0395(5) Uani 1 1 d . . . . .
C46 C 0.67083(18) 0.37115(14) 0.84725(11) 0.0392(5) Uani 1 1 d . . . . .
C47 C 0.6864(2) 0.27999(15) 0.85718(14) 0.0537(6) Uani 1 1 d . . . . .
H47 H 0.633917 0.245692 0.893396 0.064 Uiso 1 1 calc R U . . .
C48 C 0.7787(2) 0.24044(15) 0.81387(14) 0.0573(7) Uani 1 1 d . . . . .
H48 H 0.791109 0.178413 0.820739 0.069 Uiso 1 1 calc R U . . .
C49 C 0.8540(2) 0.29073(14) 0.76018(13) 0.0468(6) Uani 1 1 d . . . . .
H49 H 0.914865 0.262654 0.729368 0.056 Uiso 1 1 calc R U . . .
C50 C 0.84166(19) 0.38136(13) 0.75074(12) 0.0378(5) Uani 1 1 d . . . . .
H50 H 0.893657 0.415419 0.714049 0.045 Uiso 1 1 calc R U . . .
C51 C 0.75187(17) 0.42093(12) 0.79604(11) 0.0329(5) Uani 1 1 d . . . . .
C52 C 0.78212(17) 0.58066(12) 0.76317(10) 0.0280(4) Uani 1 1 d . . . . .
C53 C 0.90891(16) 0.57186(12) 0.73780(10) 0.0278(4) Uani 1 1 d . . . . .
H53 H 0.957118 0.517577 0.748687 0.033 Uiso 1 1 calc R U . . .
C54 C 0.96248(16) 0.64427(12) 0.69639(10) 0.0264(4) Uani 1 1 d . . . . .
C55 C 1.14988(16) 0.56948(12) 0.63111(10) 0.0290(5) Uani 1 1 d . . . . .
C56 C 1.12080(17) 0.48544(13) 0.63676(12) 0.0375(5) Uani 1 1 d . . . . .
H56 H 1.045526 0.466490 0.664190 0.045 Uiso 1 1 calc R U . . .
C57 C 1.20479(17) 0.42945(13) 0.60120(11) 0.0371(5) Uani 1 1 d . . . . .
H57 H 1.185870 0.371645 0.604401 0.045 Uiso 1 1 calc R U . . .
C58 C 1.31496(18) 0.45561(13) 0.56135(11) 0.0361(5) Uani 1 1 d . . . . .
H58 H 1.371059 0.415624 0.538177 0.043 Uiso 1 1 calc R U . . .
C59 C 1.34388(17) 0.53963(13) 0.55505(11) 0.0357(5) Uani 1 1 d . . . . .
H59 H 1.419054 0.558094 0.527134 0.043 Uiso 1 1 calc R U . . .
C60 C 1.26110(16) 0.59715(12) 0.59031(10) 0.0291(5) Uani 1 1 d . . . . .
C61 C 1.26256(16) 0.68822(13) 0.59171(10) 0.0314(5) Uani 1 1 d . . . . .
C62 C 1.15130(17) 0.71606(12) 0.63133(10) 0.0308(5) Uani 1 1 d . . . . .
C63 C 1.12676(18) 0.80144(13) 0.64190(12) 0.0404(5) Uani 1 1 d . . . . .
H63 H 1.051076 0.820635 0.668625 0.048 Uiso 1 1 calc R U . . .
C64 C 1.2168(2) 0.85738(14) 0.61199(13) 0.0480(6) Uani 1 1 d . . . . .
H64 H 1.202001 0.915997 0.618723 0.058 Uiso 1 1 calc R U . . .
C65 C 1.3287(2) 0.83099(15) 0.57223(13) 0.0481(6) Uani 1 1 d . . . . .
H65 H 1.388572 0.871154 0.552458 0.058 Uiso 1 1 calc R U . . .
C66 C 1.35135(19) 0.74644(14) 0.56198(11) 0.0402(5) Uani 1 1 d . . . . .
H66 H 1.426896 0.727757 0.534864 0.048 Uiso 1 1 calc R U . . .
C67 C 0.69755(18) 0.81678(12) 0.69364(11) 0.0330(5) Uani 1 1 d . . . . .
C68 C 0.7382(2) 0.87056(13) 0.63077(12) 0.0406(5) Uani 1 1 d . . . . .
C69 C 0.6631(2) 0.93776(14) 0.59795(13) 0.0500(6) Uani 1 1 d . . . . .
C70 C 0.5418(2) 0.95201(15) 0.62651(15) 0.0546(7) Uani 1 1 d . . . . .
C71 C 0.4960(2) 0.90055(16) 0.68869(16) 0.0540(7) Uani 1 1 d . . . . .
C72 C 0.57440(19) 0.83574(14) 0.72106(13) 0.0430(6) Uani 1 1 d . U . . .
C73 C 0.80696(16) 0.76725(12) 0.80602(10) 0.0304(5) Uani 1 1 d . . . . .
C74 C 0.78895(17) 0.71731(13) 0.87309(11) 0.0328(5) Uani 1 1 d . . . . .
C75 C 0.79930(18) 0.74672(14) 0.93076(11) 0.0381(5) Uani 1 1 d . . . . .
C76 C 0.8297(2) 0.82955(17) 0.92371(13) 0.0485(6) Uani 1 1 d . . . . .
C77 C 0.8518(2) 0.88205(15) 0.85840(14) 0.0505(6) Uani 1 1 d . . . . .
C78 C 0.84135(18) 0.84945(14) 0.80227(11) 0.0388(5) Uani 1 1 d . . . . .
B3 B 0.78308(19) 0.73935(14) 0.73696(12) 0.0294(5) Uani 1 1 d . . . . .

loop_
_atom_site_aniso_label
_atom_site_aniso_U_11
_atom_site_aniso_U_22
_atom_site_aniso_U_33
_atom_site_aniso_U_23
_atom_site_aniso_U_13
_atom_site_aniso_U_12
F1 0.0614(8) 0.0427(7) 0.0328(7) -0.0126(6) -0.0083(6) 0.0051(6)
F2 0.0794(9) 0.0616(9) 0.0333(8) 0.0036(7) -0.0140(7) -0.0044(7)
F3 0.0909(11) 0.0592(9) 0.0632(11) 0.0131(8) -0.0261(8) 0.0147(8)
F4 0.0892(11) 0.0454(8) 0.0845(12) -0.0184(8) -0.0277(9) 0.0297(8)
F5 0.0595(8) 0.0423(7) 0.0500(9) -0.0217(6) -0.0116(6) 0.0116(6)
F6 0.0681(9) 0.0681(9) 0.0585(10) -0.0169(8) 0.0178(7) -0.0347(7)
F7 0.0672(10) 0.0796(11) 0.1298(17) -0.0287(11) 0.0037(10) -0.0446(9)
F8 0.0770(10) 0.0456(8) 0.1358(16) -0.0392(9) -0.0619(10) 0.0022(7)
F9 0.1140(12) 0.0606(9) 0.0597(11) -0.0290(8) -0.0410(9) 0.0003(9)
F10 0.0656(8) 0.0551(8) 0.0362(8) -0.0168(6) 0.0004(7) -0.0157(7)
O1 0.0301(7) 0.0306(7) 0.0294(8) -0.0093(6) -0.0008(6) -0.0036(6)
O2 0.0319(7) 0.0300(7) 0.0299(8) -0.0082(6) -0.0015(6) -0.0020(6)
N1 0.0275(8) 0.0340(9) 0.0337(11) -0.0073(8) -0.0026(7) -0.0055(7)
N2 0.0357(9) 0.0326(9) 0.0283(10) -0.0095(8) -0.0027(8) 0.0029(8)
C1 0.0283(10) 0.0407(12) 0.0283(12) -0.0042(10) -0.0051(9) 0.0016(9)
C2 0.0349(11) 0.0435(13) 0.0491(15) -0.0109(11) -0.0029(10) 0.0011(10)
C3 0.0416(13) 0.0465(13) 0.0559(17) -0.0121(12) -0.0040(11) 0.0084(11)
C4 0.0376(12) 0.0604(16) 0.0500(16) -0.0018(13) 0.0009(11) 0.0135(12)
C5 0.0315(11) 0.0633(16) 0.0401(15) 0.0075(12) -0.0019(10) -0.0021(11)
C6 0.0315(11) 0.0472(13) 0.0268(12) 0.0034(10) -0.0070(9) -0.0049(10)
C7 0.0323(10) 0.0476(13) 0.0260(12) 0.0048(10) -0.0115(9) -0.0104(10)
C8 0.0404(12) 0.0574(15) 0.0347(14) 0.0079(11) -0.0112(10) -0.0158(11)
C9 0.0535(14) 0.0532(14) 0.0361(14) 0.0040(11) -0.0136(11) -0.0294(12)
C10 0.0613(15) 0.0383(12) 0.0371(14) -0.0028(11) -0.0150(11) -0.0157(11)
C11 0.0410(11) 0.0427(12) 0.0330(13) -0.0058(10) -0.0065(10) -0.0114(10)
C12 0.0361(11) 0.0375(11) 0.0259(12) -0.0021(9) -0.0110(9) -0.0097(9)
C13 0.0283(10) 0.0287(10) 0.0281(12) -0.0029(9) -0.0079(9) -0.0024(8)
C14 0.0330(10) 0.0290(10) 0.0281(12) -0.0075(9) -0.0055(9) -0.0027(9)
C15 0.0380(11) 0.0267(10) 0.0221(11) -0.0048(9) -0.0081(9) -0.0010(9)
C16 0.0406(11) 0.0331(11) 0.0277(12) -0.0093(10) -0.0136(9) 0.0068(10)
C17 0.0572(14) 0.0339(12) 0.0393(14) -0.0093(11) -0.0109(11) 0.0056(11)
C18 0.0652(15) 0.0342(12) 0.0524(16) -0.0092(11) -0.0224(13) 0.0052(11)
C19 0.0648(16) 0.0396(13) 0.0695(19) -0.0278(14) -0.0315(14) 0.0184(13)
C20 0.0440(13) 0.0531(15) 0.0584(17) -0.0313(13) -0.0182(12) 0.0179(12)
C21 0.0376(11) 0.0433(12) 0.0372(14) -0.0154(11) -0.0157(10) 0.0141(10)
C22 0.0308(10) 0.0551(14) 0.0324(13) -0.0186(11) -0.0122(9) 0.0101(10)
C23 0.0322(11) 0.0748(17) 0.0478(16) -0.0279(14) -0.0063(11) 0.0093(12)
C24 0.0330(12) 0.0850(19) 0.0450(16) -0.0219(14) 0.0061(11) -0.0071(13)
C25 0.0384(12) 0.0638(15) 0.0442(15) -0.0125(13) -0.0002(11) -0.0115(11)
C26 0.0365(11) 0.0521(14) 0.0375(14) -0.0146(11) -0.0004(10) -0.0024(11)
C27 0.0300(10) 0.0438(12) 0.0247(12) -0.0062(10) -0.0056(9) 0.0017(9)
C28 0.0327(10) 0.0287(10) 0.0368(13) -0.0087(9) -0.0035(9) -0.0055(9)
C29 0.0401(11) 0.0308(11) 0.0346(13) -0.0048(10) -0.0042(10) -0.0031(9)
C30 0.0515(13) 0.0405(12) 0.0335(14) -0.0020(11) -0.0062(11) -0.0085(11)
C31 0.0565(14) 0.0378(13) 0.0487(17) 0.0110(12) -0.0171(12) -0.0005(11)
C32 0.0513(14) 0.0319(12) 0.0601(18) -0.0077(12) -0.0117(12) 0.0062(11)
C33 0.0429(12) 0.0336(11) 0.0412(15) -0.0104(10) -0.0061(10) -0.0029(10)
C34 0.0294(10) 0.0260(10) 0.0386(13) -0.0076(9) -0.0030(9) -0.0002(9)
C35 0.0413(12) 0.0439(13) 0.0525(17) -0.0162(12) -0.0009(11) -0.0046(11)
C36 0.0378(12) 0.0386(13) 0.095(2) -0.0197(14) -0.0095(14) -0.0139(11)
C37 0.0501(14) 0.0326(12) 0.091(2) -0.0263(14) -0.0354(15) 0.0048(11)
C38 0.0552(14) 0.0329(12) 0.0526(17) -0.0189(12) -0.0267(13) 0.0100(11)
C39 0.0375(11) 0.0272(10) 0.0421(14) -0.0108(10) -0.0068(10) 0.0016(9)
B1 0.0308(11) 0.0308(12) 0.0292(14) -0.0092(10) -0.0002(10) -0.0003(10)
F11 0.0643(8) 0.0481(8) 0.0413(8) 0.0069(6) 0.0030(7) 0.0122(7)
F12 0.1225(13) 0.0418(8) 0.0494(10) 0.0043(7) -0.0272(9) 0.0190(8)
F13 0.1028(12) 0.0505(8) 0.1041(14) -0.0249(9) -0.0675(10) 0.0427(8)
F14 0.0450(8) 0.0732(10) 0.1277(15) -0.0261(10) -0.0252(9) 0.0262(8)
F15 0.0369(7) 0.0548(8) 0.0733(11) -0.0084(8) 0.0042(7) 0.0099(6)
F16 0.0637(8) 0.0476(7) 0.0422(9) -0.0040(7) -0.0047(6) -0.0171(6)
F17 0.1223(13) 0.0692(10) 0.0659(11) -0.0216(9) -0.0067(9) -0.0532(10)
F18 0.1015(11) 0.0903(11) 0.0490(10) -0.0316(9) -0.0107(8) -0.0354(9)
F19 0.0648(8) 0.0682(9) 0.0283(8) -0.0082(7) -0.0080(6) -0.0109(7)
F20 0.0662(8) 0.0368(7) 0.0327(8) -0.0027(6) -0.0149(6) -0.0037(6)
O3 0.0277(7) 0.0307(7) 0.0272(8) -0.0042(6) -0.0046(6) 0.0039(6)
O4 0.0311(7) 0.0242(7) 0.0301(8) -0.0037(6) -0.0014(6) 0.0057(6)
N3 0.0306(8) 0.0335(9) 0.0263(10) -0.0021(8) -0.0023(7) -0.0038(7)
N4 0.0281(8) 0.0250(8) 0.0330(10) -0.0042(7) 0.0003(7) 0.0019(7)
C40 0.0250(10) 0.0480(13) 0.0260(12) -0.0015(10) -0.0066(8) -0.0063(9)
C41 0.0300(11) 0.0564(14) 0.0363(14) 0.0012(11) -0.0020(10) 0.0027(10)
C42 0.0321(11) 0.0722(17) 0.0438(16) -0.0017(13) -0.0019(11) 0.0023(12)
C43 0.0325(12) 0.088(2) 0.0451(16) -0.0011(15) 0.0016(11) -0.0164(13)
C44 0.0406(12) 0.0673(16) 0.0432(16) 0.0030(13) -0.0024(11) -0.0222(12)
C45 0.0337(11) 0.0516(13) 0.0336(13) -0.0013(11) -0.0068(10) -0.0163(10)
C46 0.0386(11) 0.0453(13) 0.0358(14) -0.0020(11) -0.0088(10) -0.0184(10)
C47 0.0625(15) 0.0447(14) 0.0537(17) 0.0003(13) -0.0076(13) -0.0258(12)
C48 0.0706(17) 0.0358(13) 0.0653(19) -0.0043(13) -0.0107(14) -0.0175(13)
C49 0.0543(13) 0.0389(13) 0.0496(16) -0.0117(12) -0.0102(12) -0.0077(11)
C50 0.0425(12) 0.0350(11) 0.0361(14) -0.0045(10) -0.0067(10) -0.0095(10)
C51 0.0366(11) 0.0330(11) 0.0295(12) -0.0004(9) -0.0105(9) -0.0078(9)
C52 0.0336(10) 0.0301(10) 0.0195(11) -0.0043(9) -0.0077(8) 0.0018(9)
C53 0.0301(10) 0.0248(10) 0.0263(12) -0.0028(9) -0.0063(8) 0.0030(8)
C54 0.0268(9) 0.0272(10) 0.0239(11) -0.0059(9) -0.0054(8) 0.0034(8)
C55 0.0276(10) 0.0288(10) 0.0276(12) -0.0047(9) -0.0048(8) 0.0055(8)
C56 0.0295(10) 0.0332(11) 0.0467(15) -0.0098(10) 0.0002(10) -0.0006(9)
C57 0.0371(11) 0.0307(11) 0.0432(14) -0.0113(10) -0.0072(10) 0.0037(9)
C58 0.0336(11) 0.0406(12) 0.0328(13) -0.0129(10) -0.0060(9) 0.0085(10)
C59 0.0281(10) 0.0484(13) 0.0275(12) -0.0078(10) -0.0019(9) 0.0017(10)
C60 0.0272(10) 0.0358(11) 0.0219(11) -0.0041(9) -0.0046(8) 0.0023(9)
C61 0.0288(10) 0.0367(11) 0.0250(12) 0.0004(9) -0.0044(8) -0.0026(9)
C62 0.0312(10) 0.0275(10) 0.0308(12) -0.0004(9) -0.0062(9) -0.0018(9)
C63 0.0349(11) 0.0315(11) 0.0498(15) -0.0046(10) -0.0027(10) -0.0006(10)
C64 0.0492(13) 0.0269(11) 0.0644(18) -0.0018(11) -0.0106(12) -0.0044(10)
C65 0.0429(13) 0.0414(13) 0.0543(17) 0.0087(12) -0.0095(11) -0.0138(11)
C66 0.0367(11) 0.0432(13) 0.0351(14) 0.0015(10) -0.0026(10) -0.0062(10)
C67 0.0388(11) 0.0281(10) 0.0344(13) -0.0121(10) -0.0119(9) 0.0064(9)
C68 0.0543(13) 0.0320(11) 0.0355(14) -0.0109(10) -0.0133(11) 0.0098(10)
C69 0.0819(18) 0.0291(11) 0.0406(15) -0.0101(11) -0.0248(13) 0.0140(12)
C70 0.0734(17) 0.0334(12) 0.0650(19) -0.0177(13) -0.0425(15) 0.0247(13)
C71 0.0378(13) 0.0469(14) 0.086(2) -0.0333(15) -0.0257(13) 0.0205(11)
C72 0.0417(12) 0.0352(11) 0.0506(15) -0.0094(11) -0.0100(11) 0.0039(10)
C73 0.0235(9) 0.0348(11) 0.0307(13) -0.0091(9) -0.0022(8) 0.0043(9)
C74 0.0293(10) 0.0350(11) 0.0336(13) -0.0091(10) -0.0056(9) 0.0011(9)
C75 0.0356(11) 0.0514(13) 0.0269(13) -0.0116(11) -0.0026(9) -0.0017(10)
C76 0.0525(13) 0.0663(16) 0.0358(15) -0.0259(13) -0.0061(11) -0.0139(12)
C77 0.0578(14) 0.0506(14) 0.0493(17) -0.0180(13) -0.0036(12) -0.0225(12)
C78 0.0376(11) 0.0435(12) 0.0321(14) -0.0064(11) -0.0004(10) -0.0041(10)
B3 0.0293(11) 0.0277(11) 0.0287(14) -0.0062(10) -0.0034(10) 0.0034(10)

loop_
_atom_type_symbol
_atom_type_description
_atom_type_scat_dispersion_real
_atom_type_scat_dispersion_imag
_atom_type_scat_source
C C 0.0033 0.0016 'International Tables Vol C Tables 4.2.6.8 and 6.1.1.4'
H H 0.0000 0.0000 'International Tables Vol C Tables 4.2.6.8 and 6.1.1.4'
B B 0.0013 0.0007 'International Tables Vol C Tables 4.2.6.8 and 6.1.1.4'
F F 0.0171 0.0103 'International Tables Vol C Tables 4.2.6.8 and 6.1.1.4'
N N 0.0061 0.0033 'International Tables Vol C Tables 4.2.6.8 and 6.1.1.4'
O O 0.0106 0.0060 'International Tables Vol C Tables 4.2.6.8 and 6.1.1.4'

loop_
_geom_angle_atom_site_label_1
_geom_angle_atom_site_label_2
_geom_angle_atom_site_label_3
_geom_angle
_geom_angle_site_symmetry_1
_geom_angle_site_symmetry_3
_geom_angle_publ_flag
C13 O1 B1 119.10(15) . . ?
C15 O2 B1 119.59(15) . . ?
C12 N1 C1 107.49(15) . . ?
C13 N1 C1 125.18(16) . . ?
C13 N1 C12 126.89(16) . . ?
C15 N2 C16 126.81(17) . . ?
C15 N2 C27 125.51(16) . . ?
C16 N2 C27 107.66(15) . . ?
C2 C1 N1 130.37(18) . . ?
C2 C1 C6 121.84(18) . . ?
C6 C1 N1 107.80(17) . . ?
C1 C2 H2 121.4 . . ?
C1 C2 C3 117.3(2) . . ?
C3 C2 H2 121.4 . . ?
C2 C3 H3 119.1 . . ?
C2 C3 C4 121.8(2) . . ?
C4 C3 H3 119.1 . . ?
C3 C4 H4 119.8 . . ?
C5 C4 C3 120.4(2) . . ?
C5 C4 H4 119.8 . . ?
C4 C5 H5 120.4 . . ?
C4 C5 C6 119.3(2) . . ?
C6 C5 H5 120.4 . . ?
C1 C6 C5 119.5(2) . . ?
C1 C6 C7 108.56(17) . . ?
C5 C6 C7 131.9(2) . . ?
C8 C7 C6 132.54(19) . . ?
C8 C7 C12 119.7(2) . . ?
C12 C7 C6 107.61(18) . . ?
C7 C8 H8 120.3 . . ?
C9 C8 C7 119.4(2) . . ?
C9 C8 H8 120.3 . . ?
C8 C9 H9 119.8 . . ?
C8 C9 C10 120.4(2) . . ?
C10 C9 H9 119.8 . . ?
C9 C10 H10 119.4 . . ?
C9 C10 C11 121.3(2) . . ?
C11 C10 H10 119.4 . . ?
C10 C11 H11 121.0 . . ?
C12 C11 C10 117.99(19) . . ?
C12 C11 H11 121.0 . . ?
C7 C12 N1 108.36(17) . . ?
C11 C12 N1 130.30(18) . . ?
C11 C12 C7 121.05(19) . . ?
O1 C13 N1 113.67(16) . . ?
O1 C13 C14 122.03(17) . . ?
N1 C13 C14 124.29(18) . . ?
C13 C14 H14 121.0 . . ?
C13 C14 C15 117.99(18) . . ?
C15 C14 H14 121.0 . . ?
O2 C15 N2 113.87(17) . . ?
O2 C15 C14 121.46(17) . . ?
N2 C15 C14 124.67(17) . . ?
C17 C16 N2 130.73(18) . . ?
C17 C16 C21 121.18(19) . . ?
C21 C16 N2 107.90(18) . . ?
C16 C17 H17 120.9 . . ?
C16 C17 C18 118.2(2) . . ?
C18 C17 H17 120.9 . . ?
C17 C18 H18 119.6 . . ?
C19 C18 C17 120.9(2) . . ?
C19 C18 H18 119.6 . . ?
C18 C19 H19 119.7 . . ?
C20 C19 C18 120.6(2) . . ?
C20 C19 H19 119.7 . . ?
C19 C20 H20 120.3 . . ?
C19 C20 C21 119.3(2) . . ?
C21 C20 H20 120.3 . . ?
C16 C21 C22 108.33(18) . . ?
C20 C21 C16 119.7(2) . . ?
C20 C21 C22 131.9(2) . . ?
C23 C22 C21 132.2(2) . . ?
C23 C22 C27 119.5(2) . . ?
C27 C22 C21 108.25(18) . . ?
C22 C23 H23 120.4 . . ?
C24 C23 C22 119.3(2) . . ?
C24 C23 H23 120.4 . . ?
C23 C24 H24 119.7 . . ?
C23 C24 C25 120.6(2) . . ?
C25 C24 H24 119.7 . . ?
C24 C25 H25 119.3 . . ?
C26 C25 C24 121.4(2) . . ?
C26 C25 H25 119.3 . . ?
C25 C26 H26 121.1 . . ?
C27 C26 C25 117.8(2) . . ?
C27 C26 H26 121.1 . . ?
C22 C27 N2 107.77(18) . . ?
C26 C27 N2 130.79(19) . . ?
C26 C27 C22 121.4(2) . . ?
C29 C28 B1 126.91(16) . . ?
C33 C28 C29 113.88(18) . . ?
C33 C28 B1 119.20(19) . . ?
F1 C29 C28 121.02(17) . . ?
F1 C29 C30 115.26(19) . . ?
C30 C29 C28 123.71(18) . . ?
F2 C30 C29 120.34(19) . . ?
F2 C30 C31 120.05(19) . . ?
C31 C30 C29 119.6(2) . . ?
F3 C31 C30 120.5(2) . . ?
F3 C31 C32 120.3(2) . . ?
C30 C31 C32 119.22(19) . . ?
F4 C32 C31 120.1(2) . . ?
F4 C32 C33 120.7(2) . . ?
C31 C32 C33 119.18(19) . . ?
F5 C33 C28 119.22(18) . . ?
F5 C33 C32 116.34(18) . . ?
C32 C33 C28 124.4(2) . . ?
C35 C34 B1 120.03(19) . . ?
C39 C34 C35 113.39(19) . . ?
C39 C34 B1 126.58(19) . . ?
F6 C35 C34 118.7(2) . . ?
F6 C35 C36 116.5(2) . . ?
C36 C35 C34 124.8(2) . . ?
F7 C36 C35 120.8(3) . . ?
F7 C36 C37 120.2(2) . . ?
C37 C36 C35 119.0(2) . . ?
F8 C37 C36 120.0(3) . . ?
F8 C37 C38 121.1(3) . . ?
C38 C37 C36 118.9(2) . . ?
F9 C38 C37 119.8(2) . . ?
F9 C38 C39 119.9(2) . . ?
C37 C38 C39 120.2(2) . . ?
F10 C39 C34 120.80(18) . . ?
F10 C39 C38 115.5(2) . . ?
C34 C39 C38 123.7(2) . . ?
O1 B1 O2 107.78(15) . . ?
O1 B1 C28 108.73(15) . . ?
O1 B1 C34 109.64(17) . . ?
O2 B1 C28 112.04(17) . . ?
O2 B1 C34 106.73(15) . . ?
C34 B1 C28 111.82(16) . . ?
C52 O3 B3 119.47(14) . . ?
C54 O4 B3 119.84(15) . . ?
C51 N3 C40 106.90(16) . . ?
C52 N3 C40 125.86(16) . . ?
C52 N3 C51 126.64(15) . . ?
C54 N4 C55 126.75(16) . . ?
C54 N4 C62 125.67(15) . . ?
C55 N4 C62 107.41(14) . . ?
C41 C40 N3 130.33(19) . . ?
C41 C40 C45 121.46(19) . . ?
C45 C40 N3 108.20(17) . . ?
C40 C41 H41 121.4 . . ?
C40 C41 C42 117.2(2) . . ?
C42 C41 H41 121.4 . . ?
C41 C42 H42 118.9 . . ?
C43 C42 C41 122.2(2) . . ?
C43 C42 H42 118.9 . . ?
C42 C43 H43 119.9 . . ?
C44 C43 C42 120.3(2) . . ?
C44 C43 H43 119.9 . . ?
C43 C44 H44 120.6 . . ?
C43 C44 C45 118.8(2) . . ?
C45 C44 H44 120.6 . . ?
C40 C45 C46 108.04(18) . . ?
C44 C45 C40 120.0(2) . . ?
C44 C45 C46 131.9(2) . . ?
C47 C46 C45 131.9(2) . . ?
C51 C46 C45 107.89(18) . . ?
C51 C46 C47 120.1(2) . . ?
C46 C47 H47 120.4 . . ?
C48 C47 C46 119.2(2) . . ?
C48 C47 H47 120.4 . . ?
C47 C48 H48 119.8 . . ?
C47 C48 C49 120.3(2) . . ?
C49 C48 H48 119.8 . . ?
C48 C49 H49 119.4 . . ?
C48 C49 C50 121.1(2) . . ?
C50 C49 H49 119.4 . . ?
C49 C50 H50 120.8 . . ?
C51 C50 C49 118.5(2) . . ?
C51 C50 H50 120.8 . . ?
C46 C51 N3 108.76(17) . . ?
C50 C51 N3 130.29(18) . . ?
C50 C51 C46 120.60(18) . . ?
O3 C52 N3 114.64(15) . . ?
O3 C52 C53 121.23(17) . . ?
N3 C52 C53 124.12(16) . . ?
C52 C53 H53 120.9 . . ?
C54 C53 C52 118.28(15) . . ?
C54 C53 H53 120.9 . . ?
O4 C54 N4 112.98(16) . . ?
O4 C54 C53 122.10(15) . . ?
N4 C54 C53 124.90(15) . . ?
C56 C55 N4 130.96(17) . . ?
C56 C55 C60 120.62(17) . . ?
C60 C55 N4 108.30(16) . . ?
C55 C56 H56 120.9 . . ?
C55 C56 C57 118.17(19) . . ?
C57 C56 H56 120.9 . . ?
C56 C57 H57 119.1 . . ?
C58 C57 C56 121.79(19) . . ?
C58 C57 H57 119.1 . . ?
C57 C58 H58 119.9 . . ?
C59 C58 C57 120.25(19) . . ?
C59 C58 H58 119.9 . . ?
C58 C59 H59 120.5 . . ?
C58 C59 C60 119.09(19) . . ?
C60 C59 H59 120.5 . . ?
C55 C60 C61 107.88(16) . . ?
C59 C60 C55 120.08(18) . . ?
C59 C60 C61 131.97(18) . . ?
C62 C61 C60 108.25(17) . . ?
C66 C61 C60 131.67(18) . . ?
C66 C61 C62 120.08(19) . . ?
C61 C62 N4 108.12(16) . . ?
C63 C62 N4 130.73(17) . . ?
C63 C62 C61 121.11(19) . . ?
C62 C63 H63 121.3 . . ?
C64 C63 C62 117.39(19) . . ?
C64 C63 H63 121.3 . . ?
C63 C64 H64 118.7 . . ?
C63 C64 C65 122.5(2) . . ?
C65 C64 H64 118.7 . . ?
C64 C65 H65 120.3 . . ?
C66 C65 C64 119.4(2) . . ?
C66 C65 H65 120.3 . . ?
C61 C66 H66 120.3 . . ?
C65 C66 C61 119.5(2) . . ?
C65 C66 H66 120.3 . . ?
C68 C67 B3 125.81(17) . . ?
C72 C67 C68 113.94(17) . . ?
C72 C67 B3 120.19(19) . . ?
F11 C68 C67 121.47(16) . . ?
F11 C68 C69 115.1(2) . . ?
C67 C68 C69 123.4(2) . . ?
F12 C69 C68 120.5(2) . . ?
F12 C69 C70 119.42(19) . . ?
C70 C69 C68 120.1(2) . . ?
F13 C70 C69 120.9(3) . . ?
F13 C70 C71 119.9(2) . . ?
C69 C70 C71 119.18(19) . . ?
F14 C71 C70 120.5(2) . . ?
F14 C71 C72 120.2(3) . . ?
C70 C71 C72 119.2(2) . . ?
F15 C72 C67 119.31(17) . . ?
F15 C72 C71 116.6(2) . . ?
C67 C72 C71 124.1(2) . . ?
C74 C73 B3 126.24(18) . . ?
C78 C73 C74 113.19(19) . . ?
C78 C73 B3 120.46(18) . . ?
F20 C74 C73 120.90(18) . . ?
F20 C74 C75 114.90(18) . . ?
C75 C74 C73 124.2(2) . . ?
F19 C75 C74 120.0(2) . . ?
F19 C75 C76 120.3(2) . . ?
C76 C75 C74 119.6(2) . . ?
F18 C76 C75 120.4(2) . . ?
F18 C76 C77 120.3(2) . . ?
C75 C76 C77 119.3(2) . . ?
F17 C77 C76 119.9(2) . . ?
F17 C77 C78 121.2(2) . . ?
C78 C77 C76 118.9(2) . . ?
F16 C78 C73 119.34(19) . . ?
F16 C78 C77 115.9(2) . . ?
C77 C78 C73 124.7(2) . . ?
O3 B3 C67 107.40(15) . . ?
O3 B3 C73 111.29(16) . . ?
O4 B3 O3 108.06(15) . . ?
O4 B3 C67 107.74(16) . . ?
O4 B3 C73 110.70(15) . . ?
C73 B3 C67 111.48(15) . . ?

loop_
_geom_bond_atom_site_label_1
_geom_bond_atom_site_label_2
_geom_bond_distance
_geom_bond_site_symmetry_2
_geom_bond_publ_flag
F1 C29 1.348(2) . ?
F2 C30 1.345(3) . ?
F3 C31 1.346(2) . ?
F4 C32 1.345(2) . ?
F5 C33 1.361(2) . ?
F6 C35 1.361(3) . ?
F7 C36 1.346(3) . ?
F8 C37 1.341(3) . ?
F9 C38 1.346(3) . ?
F10 C39 1.349(2) . ?
O1 C13 1.310(2) . ?
O1 B1 1.506(3) . ?
O2 C15 1.311(2) . ?
O2 B1 1.507(2) . ?
N1 C1 1.443(2) . ?
N1 C12 1.428(2) . ?
N1 C13 1.377(2) . ?
N2 C15 1.366(2) . ?
N2 C16 1.438(2) . ?
N2 C27 1.443(3) . ?
C1 C2 1.387(3) . ?
C1 C6 1.396(3) . ?
C2 H2 0.9500 . ?
C2 C3 1.391(3) . ?
C3 H3 0.9500 . ?
C3 C4 1.392(3) . ?
C4 H4 0.9500 . ?
C4 C5 1.370(3) . ?
C5 H5 0.9500 . ?
C5 C6 1.402(3) . ?
C6 C7 1.445(3) . ?
C7 C8 1.395(3) . ?
C7 C12 1.406(3) . ?
C8 H8 0.9500 . ?
C8 C9 1.379(3) . ?
C9 H9 0.9500 . ?
C9 C10 1.390(3) . ?
C10 H10 0.9500 . ?
C10 C11 1.398(3) . ?
C11 H11 0.9500 . ?
C11 C12 1.384(3) . ?
C13 C14 1.388(3) . ?
C14 H14 0.9500 . ?
C14 C15 1.394(3) . ?
C16 C17 1.383(3) . ?
C16 C21 1.403(3) . ?
C17 H17 0.9500 . ?
C17 C18 1.394(3) . ?
C18 H18 0.9500 . ?
C18 C19 1.391(4) . ?
C19 H19 0.9500 . ?
C19 C20 1.380(3) . ?
C20 H20 0.9500 . ?
C20 C21 1.393(3) . ?
C21 C22 1.445(3) . ?
C22 C23 1.398(3) . ?
C22 C27 1.404(3) . ?
C23 H23 0.9500 . ?
C23 C24 1.370(3) . ?
C24 H24 0.9500 . ?
C24 C25 1.393(3) . ?
C25 H25 0.9500 . ?
C25 C26 1.390(3) . ?
C26 H26 0.9500 . ?
C26 C27 1.382(3) . ?
C28 C29 1.385(3) . ?
C28 C33 1.384(3) . ?
C28 B1 1.639(3) . ?
C29 C30 1.382(3) . ?
C30 C31 1.373(3) . ?
C31 C32 1.374(3) . ?
C32 C33 1.375(3) . ?
C34 C35 1.385(3) . ?
C34 C39 1.383(3) . ?
C34 B1 1.629(3) . ?
C35 C36 1.383(3) . ?
C36 C37 1.372(4) . ?
C37 C38 1.367(3) . ?
C38 C39 1.383(3) . ?
F11 C68 1.347(2) . ?
F12 C69 1.354(3) . ?
F13 C70 1.346(2) . ?
F14 C71 1.348(3) . ?
F15 C72 1.358(3) . ?
F16 C78 1.364(2) . ?
F17 C77 1.341(3) . ?
F18 C76 1.344(3) . ?
F19 C75 1.351(2) . ?
F20 C74 1.354(2) . ?
O3 C52 1.311(2) . ?
O3 B3 1.511(3) . ?
O4 C54 1.304(2) . ?
O4 B3 1.505(2) . ?
N3 C40 1.445(2) . ?
N3 C51 1.434(2) . ?
N3 C52 1.374(2) . ?
N4 C54 1.380(2) . ?
N4 C55 1.432(2) . ?
N4 C62 1.439(2) . ?
C40 C41 1.387(3) . ?
C40 C45 1.398(3) . ?
C41 H41 0.9500 . ?
C41 C42 1.387(3) . ?
C42 H42 0.9500 . ?
C42 C43 1.387(3) . ?
C43 H43 0.9500 . ?
C43 C44 1.379(3) . ?
C44 H44 0.9500 . ?
C44 C45 1.398(3) . ?
C45 C46 1.452(3) . ?
C46 C47 1.396(3) . ?
C46 C51 1.395(3) . ?
C47 H47 0.9500 . ?
C47 C48 1.376(3) . ?
C48 H48 0.9500 . ?
C48 C49 1.389(3) . ?
C49 H49 0.9500 . ?
C49 C50 1.389(3) . ?
C50 H50 0.9500 . ?
C50 C51 1.385(3) . ?
C52 C53 1.397(3) . ?
C53 H53 0.9500 . ?
C53 C54 1.384(3) . ?
C55 C56 1.384(3) . ?
C55 C60 1.404(3) . ?
C56 H56 0.9500 . ?
C56 C57 1.391(3) . ?
C57 H57 0.9500 . ?
C57 C58 1.381(3) . ?
C58 H58 0.9500 . ?
C58 C59 1.380(3) . ?
C59 H59 0.9500 . ?
C59 C60 1.397(3) . ?
C60 C61 1.445(3) . ?
C61 C62 1.398(3) . ?
C61 C66 1.395(3) . ?
C62 C63 1.389(3) . ?
C63 H63 0.9500 . ?
C63 C64 1.382(3) . ?
C64 H64 0.9500 . ?
C64 C65 1.397(3) . ?
C65 H65 0.9500 . ?
C65 C66 1.374(3) . ?
C66 H66 0.9500 . ?
C67 C68 1.385(3) . ?
C67 C72 1.385(3) . ?
C67 B3 1.644(3) . ?
C68 C69 1.388(3) . ?
C69 C70 1.362(4) . ?
C70 C71 1.373(4) . ?
C71 C72 1.385(3) . ?
C73 C74 1.394(3) . ?
C73 C78 1.385(3) . ?
C73 B3 1.635(3) . ?
C74 C75 1.377(3) . ?
C75 C76 1.365(3) . ?
C76 C77 1.384(3) . ?
C77 C78 1.377(3) . ?

loop_
_geom_torsion_atom_site_label_1
_geom_torsion_atom_site_label_2
_geom_torsion_atom_site_label_3
_geom_torsion_atom_site_label_4
_geom_torsion
_geom_torsion_site_symmetry_1
_geom_torsion_site_symmetry_2
_geom_torsion_site_symmetry_3
_geom_torsion_site_symmetry_4
_geom_torsion_publ_flag
F1 C29 C30 F2 0.3(3) . . . . ?
F1 C29 C30 C31 178.09(19) . . . . ?
F2 C30 C31 F3 -1.0(3) . . . . ?
F2 C30 C31 C32 178.4(2) . . . . ?
F3 C31 C32 F4 -1.6(4) . . . . ?
F3 C31 C32 C33 178.9(2) . . . . ?
F4 C32 C33 F5 0.8(3) . . . . ?
F4 C32 C33 C28 -179.0(2) . . . . ?
F6 C35 C36 F7 -0.5(3) . . . . ?
F6 C35 C36 C37 179.87(19) . . . . ?
F7 C36 C37 F8 0.5(3) . . . . ?
F7 C36 C37 C38 -178.93(19) . . . . ?
F8 C37 C38 F9 -0.6(3) . . . . ?
F8 C37 C38 C39 179.31(17) . . . . ?
F9 C38 C39 F10 1.3(3) . . . . ?
F9 C38 C39 C34 -178.44(17) . . . . ?
O1 C13 C14 C15 9.1(3) . . . . ?
N1 C1 C2 C3 -179.9(2) . . . . ?
N1 C1 C6 C5 -179.99(18) . . . . ?
N1 C1 C6 C7 2.6(2) . . . . ?
N1 C13 C14 C15 -170.12(17) . . . . ?
N2 C16 C17 C18 -176.6(2) . . . . ?
N2 C16 C21 C20 178.37(17) . . . . ?
N2 C16 C21 C22 1.8(2) . . . . ?
C1 N1 C12 C7 4.2(2) . . . . ?
C1 N1 C12 C11 -169.5(2) . . . . ?
C1 N1 C13 O1 28.0(2) . . . . ?
C1 N1 C13 C14 -152.66(19) . . . . ?
C1 C2 C3 C4 -0.1(3) . . . . ?
C1 C6 C7 C8 175.8(2) . . . . ?
C1 C6 C7 C12 0.0(2) . . . . ?
C2 C1 C6 C5 -0.3(3) . . . . ?
C2 C1 C6 C7 -177.69(19) . . . . ?
C2 C3 C4 C5 -0.3(4) . . . . ?
C3 C4 C5 C6 0.5(3) . . . . ?
C4 C5 C6 C1 -0.2(3) . . . . ?
C4 C5 C6 C7 176.5(2) . . . . ?
C5 C6 C7 C8 -1.2(4) . . . . ?
C5 C6 C7 C12 -177.0(2) . . . . ?
C6 C1 C2 C3 0.4(3) . . . . ?
C6 C7 C8 C9 -172.9(2) . . . . ?
C6 C7 C12 N1 -2.7(2) . . . . ?
C6 C7 C12 C11 171.73(19) . . . . ?
C7 C8 C9 C10 0.9(3) . . . . ?
C8 C7 C12 N1 -179.05(18) . . . . ?
C8 C7 C12 C11 -4.7(3) . . . . ?
C8 C9 C10 C11 -2.1(3) . . . . ?
C9 C10 C11 C12 -0.1(3) . . . . ?
C10 C11 C12 N1 176.5(2) . . . . ?
C10 C11 C12 C7 3.5(3) . . . . ?
C12 N1 C1 C2 176.1(2) . . . . ?
C12 N1 C1 C6 -4.2(2) . . . . ?
C12 N1 C13 O1 -160.63(16) . . . . ?
C12 N1 C13 C14 18.7(3) . . . . ?
C12 C7 C8 C9 2.4(3) . . . . ?
C13 O1 B1 O2 -36.5(2) . . . . ?
C13 O1 B1 C28 85.20(19) . . . . ?
C13 O1 B1 C34 -152.27(14) . . . . ?
C13 N1 C1 C2 -11.1(3) . . . . ?
C13 N1 C1 C6 168.57(17) . . . . ?
C13 N1 C12 C7 -168.37(17) . . . . ?
C13 N1 C12 C11 17.9(3) . . . . ?
C13 C14 C15 O2 -9.9(3) . . . . ?
C13 C14 C15 N2 169.66(17) . . . . ?
C15 O2 B1 O1 35.8(2) . . . . ?
C15 O2 B1 C28 -83.7(2) . . . . ?
C15 O2 B1 C34 153.54(16) . . . . ?
C15 N2 C16 C17 -9.5(3) . . . . ?
C15 N2 C16 C21 175.55(18) . . . . ?
C15 N2 C27 C22 -175.61(17) . . . . ?
C15 N2 C27 C26 3.1(3) . . . . ?
C16 N2 C15 O2 160.74(16) . . . . ?
C16 N2 C15 C14 -18.9(3) . . . . ?
C16 N2 C27 C22 2.9(2) . . . . ?
C16 N2 C27 C26 -178.4(2) . . . . ?
C16 C17 C18 C19 0.0(3) . . . . ?
C16 C21 C22 C23 177.5(2) . . . . ?
C16 C21 C22 C27 0.0(2) . . . . ?
C17 C16 C21 C20 2.9(3) . . . . ?
C17 C16 C21 C22 -173.66(17) . . . . ?
C17 C18 C19 C20 1.8(3) . . . . ?
C18 C19 C20 C21 -1.2(3) . . . . ?
C19 C20 C21 C16 -1.1(3) . . . . ?
C19 C20 C21 C22 174.5(2) . . . . ?
C20 C21 C22 C23 1.6(4) . . . . ?
C20 C21 C22 C27 -176.0(2) . . . . ?
C21 C16 C17 C18 -2.3(3) . . . . ?
C21 C22 C23 C24 -178.2(2) . . . . ?
C21 C22 C27 N2 -1.8(2) . . . . ?
C21 C22 C27 C26 179.38(18) . . . . ?
C22 C23 C24 C25 0.1(3) . . . . ?
C23 C22 C27 N2 -179.68(17) . . . . ?
C23 C22 C27 C26 1.5(3) . . . . ?
C23 C24 C25 C26 0.0(4) . . . . ?
C24 C25 C26 C27 0.6(3) . . . . ?
C25 C26 C27 N2 -179.9(2) . . . . ?
C25 C26 C27 C22 -1.3(3) . . . . ?
C27 N2 C15 O2 -21.1(3) . . . . ?
C27 N2 C15 C14 159.35(18) . . . . ?
C27 N2 C16 C17 172.0(2) . . . . ?
C27 N2 C16 C21 -2.9(2) . . . . ?
C27 C22 C23 C24 -0.8(3) . . . . ?
C28 C29 C30 F2 -178.48(19) . . . . ?
C28 C29 C30 C31 -0.7(3) . . . . ?
C29 C28 C33 F5 179.72(18) . . . . ?
C29 C28 C33 C32 -0.5(3) . . . . ?
C29 C28 B1 O1 -110.5(2) . . . . ?
C29 C28 B1 O2 8.5(3) . . . . ?
C29 C28 B1 C34 128.3(2) . . . . ?
C29 C30 C31 F3 -178.79(19) . . . . ?
C29 C30 C31 C32 0.6(3) . . . . ?
C30 C31 C32 F4 179.0(2) . . . . ?
C30 C31 C32 C33 -0.5(4) . . . . ?
C31 C32 C33 F5 -179.8(2) . . . . ?
C31 C32 C33 C28 0.5(3) . . . . ?
C33 C28 C29 F1 -178.10(18) . . . . ?
C33 C28 C29 C30 0.7(3) . . . . ?
C33 C28 B1 O1 70.2(2) . . . . ?
C33 C28 B1 O2 -170.82(17) . . . . ?
C33 C28 B1 C34 -51.0(2) . . . . ?
C34 C35 C36 F7 179.08(19) . . . . ?
C34 C35 C36 C37 -0.6(3) . . . . ?
C35 C34 C39 F10 178.81(17) . . . . ?
C35 C34 C39 C38 -1.4(3) . . . . ?
C35 C34 B1 O1 179.65(16) . . . . ?
C35 C34 B1 O2 63.2(2) . . . . ?
C35 C34 B1 C28 -59.7(2) . . . . ?
C35 C36 C37 F8 -179.85(18) . . . . ?
C35 C36 C37 C38 0.7(3) . . . . ?
C36 C37 C38 F9 178.88(19) . . . . ?
C36 C37 C38 C39 -1.2(3) . . . . ?
C37 C38 C39 F10 -178.53(17) . . . . ?
C37 C38 C39 C34 1.7(3) . . . . ?
C39 C34 C35 F6 -179.58(17) . . . . ?
C39 C34 C35 C36 0.9(3) . . . . ?
C39 C34 B1 O1 -0.7(2) . . . . ?
C39 C34 B1 O2 -117.17(19) . . . . ?
C39 C34 B1 C28 120.0(2) . . . . ?
B1 O1 C13 N1 -164.49(15) . . . . ?
B1 O1 C13 C14 16.2(2) . . . . ?
B1 O2 C15 N2 165.66(16) . . . . ?
B1 O2 C15 C14 -14.7(3) . . . . ?
B1 C28 C29 F1 2.6(3) . . . . ?
B1 C28 C29 C30 -178.66(19) . . . . ?
B1 C28 C33 F5 -0.9(3) . . . . ?
B1 C28 C33 C32 178.9(2) . . . . ?
B1 C34 C35 F6 0.1(3) . . . . ?
B1 C34 C35 C36 -179.44(19) . . . . ?
B1 C34 C39 F10 -0.9(3) . . . . ?
B1 C34 C39 C38 178.91(17) . . . . ?
F11 C68 C69 F12 -0.2(3) . . . . ?
F11 C68 C69 C70 -179.9(2) . . . . ?
F12 C69 C70 F13 1.9(3) . . . . ?
F12 C69 C70 C71 -178.2(2) . . . . ?
F13 C70 C71 F14 -2.1(4) . . . . ?
F13 C70 C71 C72 -179.7(2) . . . . ?
F14 C71 C72 F15 -1.0(3) . . . . ?
F14 C71 C72 C67 -179.8(2) . . . . ?
F17 C77 C78 F16 2.6(3) . . . . ?
F17 C77 C78 C73 -176.7(2) . . . . ?
F18 C76 C77 F17 -1.4(3) . . . . ?
F18 C76 C77 C78 -179.75(19) . . . . ?
F19 C75 C76 F18 -2.3(3) . . . . ?
F19 C75 C76 C77 177.34(19) . . . . ?
F20 C74 C75 F19 -0.2(2) . . . . ?
F20 C74 C75 C76 178.30(18) . . . . ?
O3 C52 C53 C54 -8.4(3) . . . . ?
N3 C40 C41 C42 -179.3(2) . . . . ?
N3 C40 C45 C44 179.65(18) . . . . ?
N3 C40 C45 C46 -3.0(2) . . . . ?
N3 C52 C53 C54 170.41(18) . . . . ?
N4 C55 C56 C57 175.60(19) . . . . ?
N4 C55 C60 C59 -176.51(16) . . . . ?
N4 C55 C60 C61 0.8(2) . . . . ?
N4 C62 C63 C64 176.9(2) . . . . ?
C40 N3 C51 C46 -4.4(2) . . . . ?
C40 N3 C51 C50 168.7(2) . . . . ?
C40 N3 C52 O3 -27.6(3) . . . . ?
C40 N3 C52 C53 153.48(19) . . . . ?
C40 C41 C42 C43 0.2(3) . . . . ?
C40 C45 C46 C47 -176.1(2) . . . . ?
C40 C45 C46 C51 0.3(2) . . . . ?
C41 C40 C45 C44 0.5(3) . . . . ?
C41 C40 C45 C46 177.83(18) . . . . ?
C41 C42 C43 C44 -0.3(4) . . . . ?
C42 C43 C44 C45 0.5(4) . . . . ?
C43 C44 C45 C40 -0.6(3) . . . . ?
C43 C44 C45 C46 -177.2(2) . . . . ?
C44 C45 C46 C47 0.9(4) . . . . ?
C44 C45 C46 C51 177.2(2) . . . . ?
C45 C40 C41 C42 -0.3(3) . . . . ?
C45 C46 C47 C48 173.0(2) . . . . ?
C45 C46 C51 N3 2.6(2) . . . . ?
C45 C46 C51 C50 -171.25(18) . . . . ?
C46 C47 C48 C49 -1.2(4) . . . . ?
C47 C46 C51 N3 179.43(19) . . . . ?
C47 C46 C51 C50 5.6(3) . . . . ?
C47 C48 C49 C50 2.9(4) . . . . ?
C48 C49 C50 C51 -0.3(3) . . . . ?
C49 C50 C51 N3 -176.2(2) . . . . ?
C49 C50 C51 C46 -3.9(3) . . . . ?
C51 N3 C40 C41 -176.4(2) . . . . ?
C51 N3 C40 C45 4.5(2) . . . . ?
C51 N3 C52 O3 162.44(17) . . . . ?
C51 N3 C52 C53 -16.5(3) . . . . ?
C51 C46 C47 C48 -3.0(3) . . . . ?
C52 O3 B3 O4 35.4(2) . . . . ?
C52 O3 B3 C67 151.43(16) . . . . ?
C52 O3 B3 C73 -86.31(19) . . . . ?
C52 N3 C40 C41 12.0(3) . . . . ?
C52 N3 C40 C45 -167.08(17) . . . . ?
C52 N3 C51 C46 167.15(18) . . . . ?
C52 N3 C51 C50 -19.8(3) . . . . ?
C52 C53 C54 O4 10.7(3) . . . . ?
C52 C53 C54 N4 -167.54(18) . . . . ?
C54 O4 B3 O3 -33.4(2) . . . . ?
C54 O4 B3 C67 -149.21(16) . . . . ?
C54 O4 B3 C73 88.7(2) . . . . ?
C54 N4 C55 C56 0.0(3) . . . . ?
C54 N4 C55 C60 175.79(17) . . . . ?
C54 N4 C62 C61 -176.99(17) . . . . ?
C54 N4 C62 C63 5.5(3) . . . . ?
C55 N4 C54 O4 -152.92(17) . . . . ?
C55 N4 C54 C53 25.4(3) . . . . ?
C55 N4 C62 C61 -1.6(2) . . . . ?
C55 N4 C62 C63 -179.1(2) . . . . ?
C55 C56 C57 C58 0.3(3) . . . . ?
C55 C60 C61 C62 -1.8(2) . . . . ?
C55 C60 C61 C66 178.0(2) . . . . ?
C56 C55 C60 C59 -0.2(3) . . . . ?
C56 C55 C60 C61 177.15(17) . . . . ?
C56 C57 C58 C59 -0.9(3) . . . . ?
C57 C58 C59 C60 0.9(3) . . . . ?
C58 C59 C60 C55 -0.4(3) . . . . ?
C58 C59 C60 C61 -176.97(19) . . . . ?
C59 C60 C61 C62 175.1(2) . . . . ?
C59 C60 C61 C66 -5.1(4) . . . . ?
C60 C55 C56 C57 0.2(3) . . . . ?
C60 C61 C62 N4 2.1(2) . . . . ?
C60 C61 C62 C63 179.87(18) . . . . ?
C60 C61 C66 C65 -179.5(2) . . . . ?
C61 C62 C63 C64 -0.3(3) . . . . ?
C62 N4 C54 O4 21.6(3) . . . . ?
C62 N4 C54 C53 -160.05(19) . . . . ?
C62 N4 C55 C56 -175.4(2) . . . . ?
C62 N4 C55 C60 0.4(2) . . . . ?
C62 C61 C66 C65 0.3(3) . . . . ?
C62 C63 C64 C65 0.2(3) . . . . ?
C63 C64 C65 C66 0.1(3) . . . . ?
C64 C65 C66 C61 -0.3(3) . . . . ?
C66 C61 C62 N4 -177.76(17) . . . . ?
C66 C61 C62 C63 0.0(3) . . . . ?
C67 C68 C69 F12 177.8(2) . . . . ?
C67 C68 C69 C70 -1.9(4) . . . . ?
C68 C67 C72 F15 -176.97(19) . . . . ?
C68 C67 C72 C71 1.8(3) . . . . ?
C68 C67 B3 O3 -129.9(2) . . . . ?
C68 C67 B3 O4 -13.7(3) . . . . ?
C68 C67 B3 C73 107.9(2) . . . . ?
C68 C69 C70 F13 -178.3(2) . . . . ?
C68 C69 C70 C71 1.6(4) . . . . ?
C69 C70 C71 F14 178.0(2) . . . . ?
C69 C70 C71 C72 0.4(4) . . . . ?
C70 C71 C72 F15 176.6(2) . . . . ?
C70 C71 C72 C67 -2.2(4) . . . . ?
C72 C67 C68 F11 178.10(19) . . . . ?
C72 C67 C68 C69 0.2(3) . . . . ?
C72 C67 B3 O3 53.1(2) . . . . ?
C72 C67 B3 O4 169.32(19) . . . . ?
C72 C67 B3 C73 -69.0(2) . . . . ?
C73 C74 C75 F19 -178.91(16) . . . . ?
C73 C74 C75 C76 -0.4(3) . . . . ?
C74 C73 C78 F16 177.80(16) . . . . ?
C74 C73 C78 C77 -2.9(3) . . . . ?
C74 C73 B3 O3 9.6(2) . . . . ?
C74 C73 B3 O4 -110.6(2) . . . . ?
C74 C73 B3 C67 129.47(19) . . . . ?
C74 C75 C76 F18 179.18(18) . . . . ?
C74 C75 C76 C77 -1.2(3) . . . . ?
C75 C76 C77 F17 178.9(2) . . . . ?
C75 C76 C77 C78 0.6(3) . . . . ?
C76 C77 C78 F16 -179.11(19) . . . . ?
C76 C77 C78 C73 1.6(3) . . . . ?
C78 C73 C74 F20 -176.30(16) . . . . ?
C78 C73 C74 C75 2.3(3) . . . . ?
C78 C73 B3 O3 -166.15(15) . . . . ?
C78 C73 B3 O4 73.6(2) . . . . ?
C78 C73 B3 C67 -46.3(2) . . . . ?
B3 O3 C52 N3 164.52(16) . . . . ?
B3 O3 C52 C53 -16.5(3) . . . . ?
B3 O4 C54 N4 -169.10(16) . . . . ?
B3 O4 C54 C53 12.5(3) . . . . ?
B3 C67 C68 F11 1.0(3) . . . . ?
B3 C67 C68 C69 -176.9(2) . . . . ?
B3 C67 C72 F15 0.3(3) . . . . ?
B3 C67 C72 C71 179.1(2) . . . . ?
B3 C73 C74 F20 7.7(3) . . . . ?
B3 C73 C74 C75 -173.69(17) . . . . ?
B3 C73 C78 F16 -5.9(3) . . . . ?
B3 C73 C78 C77 173.33(19) . . . . ?

loop_
_smtbx_masks_void_nr
_smtbx_masks_void_average_x
_smtbx_masks_void_average_y
_smtbx_masks_void_average_z
_smtbx_masks_void_volume
_smtbx_masks_void_count_electrons
_smtbx_masks_void_content
1 0.000 0.000 0.000 356.7 93.1 ?
2 0.000 0.000 0.500 26.9 0.1 ?
3 0.219 0.900 0.279 9.2 0.0 ?
4 0.781 0.100 0.721 9.2 0.0 ?
